data_7222052
loop_
_publ_author_name
'Mulla, Shafeek Abdul Rashid'
'Chavan, Santosh S.'
'Pathan, Mohsinkhan Y.'
'Thorat, Sridhar Hanamant'
'Gonnade, Rajesh G.'

_publ_section_title
;
 A novel one-pot multi-component synthesis of 3, 3&#x2019;disubstituted
 oxindoles and spirooxindoles scaffold via Sn-catalyzed C(sp3)-H
 functionalization of azaarenes by sequential
 Knoevenagel-Michael-Cyclization reaction
;
_journal_name_full 'RSC Adv.'
_journal_paper_doi 10.1039/C5RA16334J
_journal_year 2015
_chemical_formula_moiety 'C22 H19 N5 O'
_chemical_formula_sum 'C22 H19 N5 O'
_chemical_formula_weight 369.42
_chemical_name_systematic
; 
 ? 
;
_space_group_IT_number 14
_symmetry_cell_setting monoclinic
_symmetry_space_group_name_Hall '-P 2ybc'
_symmetry_space_group_name_H-M 'P 1 21/c 1'
_atom_sites_solution_hydrogens geom
_atom_sites_solution_primary direct
_atom_sites_solution_secondary difmap
_audit_creation_method SHELXL-97
_audit_update_record
;
2015-03-12 deposited with the CCDC.
2015-09-07 downloaded from the CCDC.
;
_cell_angle_alpha 90.00
_cell_angle_beta 98.570(5)
_cell_angle_gamma 90.00
_cell_formula_units_Z 4
_cell_length_a 12.3799(12)
_cell_length_b 13.0555(12)
_cell_length_c 11.5532(11)
_cell_measurement_reflns_used 7218
_cell_measurement_temperature 296(2)
_cell_measurement_theta_max 28.07
_cell_measurement_theta_min 3.04
_cell_volume 1846.4(3)
_computing_cell_refinement 'Bruker SAINT'
_computing_data_collection 'Bruker APEX2'
_computing_data_reduction 'Bruker SAINT'
_computing_molecular_graphics 'Bruker SHELXTL'
_computing_publication_material 'Bruker SHELXTL'
_computing_structure_refinement 'SHELXL-97 (Sheldrick, 2008)'
_computing_structure_solution 'SHELXS-97 (Sheldrick, 2008)'
_diffrn_ambient_temperature 296(2)
_diffrn_measured_fraction_theta_full 0.997
_diffrn_measured_fraction_theta_max 0.997
_diffrn_measurement_device_type 'Bruker APEX-II CCD'
_diffrn_measurement_method '\f and \w scans'
_diffrn_radiation_monochromator graphite
_diffrn_radiation_source 'fine-focus sealed tube'
_diffrn_radiation_type MoK\a
_diffrn_radiation_wavelength 0.71073
_diffrn_reflns_av_R_equivalents 0.0516
_diffrn_reflns_av_sigmaI/netI 0.0398
_diffrn_reflns_limit_h_max 15
_diffrn_reflns_limit_h_min -15
_diffrn_reflns_limit_k_max 15
_diffrn_reflns_limit_k_min -16
_diffrn_reflns_limit_l_max 14
_diffrn_reflns_limit_l_min -14
_diffrn_reflns_number 19861
_diffrn_reflns_theta_full 27.00
_diffrn_reflns_theta_max 27.00
_diffrn_reflns_theta_min 2.28
_exptl_absorpt_coefficient_mu 0.086
_exptl_absorpt_correction_T_max 0.9831
_exptl_absorpt_correction_T_min 0.9576
_exptl_absorpt_correction_type multi-scan
_exptl_absorpt_process_details 'Bruker SADABS'
_exptl_crystal_colour colourless
_exptl_crystal_density_diffrn 1.329
_exptl_crystal_density_method 'not measured'
_exptl_crystal_description plate
_exptl_crystal_F_000 776
_exptl_crystal_recrystallization_method 'Re-crystallisation from solvent: DMF'
_exptl_crystal_size_max 0.51
_exptl_crystal_size_mid 0.43
_exptl_crystal_size_min 0.20
_refine_diff_density_max 0.561
_refine_diff_density_min -0.299
_refine_diff_density_rms 0.046
_refine_ls_extinction_expression Fc^*^=kFc[1+0.001xFc^2^\l^3^/sin(2\q)]^-1/4^
_refine_ls_extinction_method SHELXL
_refine_ls_goodness_of_fit_ref 1.123
_refine_ls_hydrogen_treatment constr
_refine_ls_matrix_type full
_refine_ls_number_parameters 255
_refine_ls_number_reflns 4016
_refine_ls_number_restraints 0
_refine_ls_restrained_S_all 1.123
_refine_ls_R_factor_all 0.0700
_refine_ls_R_factor_gt 0.0551
_refine_ls_shift/su_max 0.000
_refine_ls_shift/su_mean 0.000
_refine_ls_structure_factor_coef Fsqd
_refine_ls_weighting_details 'calc w=1/[\s^2^(Fo^2^)+(0.0810P)^2^+0.5940P] where P=(Fo^2^+2Fc^2^)/3'
_refine_ls_weighting_scheme calc
_refine_ls_wR_factor_gt 0.1569
_refine_ls_wR_factor_ref 0.1701
_reflns_number_gt 3086
_reflns_number_total 4016
_reflns_threshold_expression >2sigma(I)
_cod_data_source_file c5ra16334j2.cif
_cod_data_source_block expt_363
_cod_original_sg_symbol_H-M P2(1)/c
_cod_database_code 7222052

loop_
_symmetry_equiv_pos_as_xyz
'x, y, z'
'-x, y+1/2, -z+1/2'
'-x, -y, -z'
'x, -y-1/2, z-1/2'

loop_
_atom_site_label
_atom_site_type_symbol
_atom_site_fract_x
_atom_site_fract_y
_atom_site_fract_z
_atom_site_U_iso_or_equiv
_atom_site_adp_type
_atom_site_occupancy
_atom_site_symmetry_multiplicity
_atom_site_calc_flag
_atom_site_refinement_flags
O1 O 0.24953(13) 0.16401(11) 0.16615(13) 0.0522(4) Uani 1 1 d .
N1 N 0.17466(13) 0.04648(13) 0.02887(14) 0.0417(4) Uani 1 1 d .
N2 N 0.36422(12) 0.07008(12) 0.41510(13) 0.0372(4) Uani 1 1 d .
N3 N 0.51307(13) 0.05936(13) 0.32564(14) 0.0436(4) Uani 1 1 d .
N4 N 0.22649(14) 0.07254(16) 0.53139(15) 0.0553(5) Uani 1 1 d .
H4NA H 0.1609 0.0609 0.5440 0.066 Uiso 1 1 calc R
H4NB H 0.2731 0.0999 0.5851 0.066 Uiso 1 1 calc R
N5 N -0.00842(14) -0.03175(16) 0.36296(16) 0.0541(5) Uani 1 1 d .
C1 C 0.08478(19) -0.25454(18) 0.0737(2) 0.0609(7) Uani 1 1 d .
H1 H 0.0663 -0.3221 0.0872 0.073 Uiso 1 1 calc R
C2 C 0.05741(19) -0.2132(2) -0.0360(2) 0.0618(7) Uani 1 1 d .
H2 H 0.0199 -0.2533 -0.0953 0.074 Uiso 1 1 calc R
C3 C 0.08431(18) -0.11341(19) -0.0604(2) 0.0543(6) Uani 1 1 d .
H3 H 0.0660 -0.0860 -0.1350 0.065 Uiso 1 1 calc R
C4 C 0.13945(15) -0.05601(15) 0.03051(17) 0.0419(5) Uani 1 1 d .
C5 C 0.16673(15) -0.09627(15) 0.14254(17) 0.0399(4) Uani 1 1 d .
C6 C 0.14015(17) -0.19617(16) 0.1653(2) 0.0504(5) Uani 1 1 d .
H6 H 0.1586 -0.2240 0.2397 0.060 Uiso 1 1 calc R
C7 C 0.21968(15) 0.07778(15) 0.13831(16) 0.0383(4) Uani 1 1 d .
C8 C 0.22914(15) -0.01657(14) 0.21984(15) 0.0359(4) Uani 1 1 d .
C9 C 0.18966(14) 0.00438(14) 0.33572(15) 0.0355(4) Uani 1 1 d .
C10 C 0.25620(15) 0.04799(15) 0.42749(16) 0.0378(4) Uani 1 1 d .
C11 C 0.41387(15) 0.02761(15) 0.32595(16) 0.0386(4) Uani 1 1 d .
C12 C 0.35143(15) -0.04662(15) 0.24502(17) 0.0422(5) Uani 1 1 d .
H12A H 0.3584 -0.1145 0.2794 0.051 Uiso 1 1 calc R
H12B H 0.3814 -0.0485 0.1721 0.051 Uiso 1 1 calc R
C13 C 0.44078(15) 0.13846(14) 0.47546(16) 0.0382(4) Uani 1 1 d .
C14 C 0.53200(16) 0.12966(15) 0.41754(17) 0.0416(4) Uani 1 1 d .
C15 C 0.43857(17) 0.20714(16) 0.56598(18) 0.0475(5) Uani 1 1 d .
H15 H 0.3781 0.2129 0.6046 0.057 Uiso 1 1 calc R
C16 C 0.5308(2) 0.26714(18) 0.5966(2) 0.0568(6) Uani 1 1 d .
H16 H 0.5318 0.3146 0.6568 0.068 Uiso 1 1 calc R
C17 C 0.6218(2) 0.25831(19) 0.5400(2) 0.0584(6) Uani 1 1 d .
H17 H 0.6822 0.2997 0.5631 0.070 Uiso 1 1 calc R
C18 C 0.62390(17) 0.18959(19) 0.4506(2) 0.0535(5) Uani 1 1 d .
H18 H 0.6852 0.1833 0.4133 0.064 Uiso 1 1 calc R
C19 C 0.08006(15) -0.01663(14) 0.34925(16) 0.0380(4) Uani 1 1 d .
C20 C 0.16299(19) 0.11210(19) -0.07436(18) 0.0547(6) Uani 1 1 d .
H20A H 0.1773 0.1825 -0.0498 0.066 Uiso 1 1 calc R
H20B H 0.0882 0.1083 -0.1138 0.066 Uiso 1 1 calc R
C21 C 0.2406(2) 0.0822(3) -0.1610(2) 0.0795(9) Uani 1 1 d .
H21A H 0.2172 0.0164 -0.1948 0.095 Uiso 1 1 calc R
H21B H 0.2320 0.1319 -0.2240 0.095 Uiso 1 1 calc R
C22 C 0.3557(3) 0.0750(4) -0.1153(3) 0.1109(14) Uani 1 1 d .
H22A H 0.3826 0.1413 -0.0891 0.166 Uiso 1 1 calc R
H22B H 0.3950 0.0511 -0.1757 0.166 Uiso 1 1 calc R
H22C H 0.3660 0.0279 -0.0507 0.166 Uiso 1 1 calc R

loop_
_atom_site_aniso_label
_atom_site_aniso_U_11
_atom_site_aniso_U_22
_atom_site_aniso_U_33
_atom_site_aniso_U_23
_atom_site_aniso_U_13
_atom_site_aniso_U_12
O1 0.0657(10) 0.0431(8) 0.0499(8) -0.0015(6) 0.0153(7) -0.0111(7)
N1 0.0435(9) 0.0483(9) 0.0353(8) -0.0006(7) 0.0125(7) 0.0004(7)
N2 0.0343(8) 0.0461(9) 0.0338(8) -0.0030(6) 0.0128(6) -0.0010(6)
N3 0.0357(8) 0.0535(10) 0.0445(9) -0.0009(7) 0.0157(7) -0.0009(7)
N4 0.0437(10) 0.0872(14) 0.0393(9) -0.0175(9) 0.0200(7) -0.0134(9)
N5 0.0415(10) 0.0727(12) 0.0515(10) -0.0040(9) 0.0177(8) -0.0083(9)
C1 0.0528(13) 0.0446(12) 0.0901(19) -0.0203(12) 0.0262(12) -0.0084(10)
C2 0.0511(13) 0.0649(15) 0.0715(16) -0.0307(13) 0.0165(11) -0.0087(11)
C3 0.0469(12) 0.0686(14) 0.0491(12) -0.0181(10) 0.0127(9) -0.0019(10)
C4 0.0373(10) 0.0483(11) 0.0433(10) -0.0093(8) 0.0161(8) 0.0002(8)
C5 0.0371(9) 0.0405(10) 0.0450(10) -0.0076(8) 0.0157(8) -0.0012(8)
C6 0.0481(12) 0.0429(11) 0.0642(13) -0.0058(10) 0.0216(10) -0.0027(9)
C7 0.0363(9) 0.0446(10) 0.0372(9) -0.0031(8) 0.0155(7) -0.0021(8)
C8 0.0362(9) 0.0373(9) 0.0369(9) -0.0025(7) 0.0139(7) -0.0017(7)
C9 0.0340(9) 0.0415(9) 0.0334(9) 0.0013(7) 0.0131(7) -0.0001(7)
C10 0.0350(9) 0.0457(10) 0.0353(9) 0.0020(7) 0.0140(7) 0.0022(8)
C11 0.0374(10) 0.0437(10) 0.0377(9) 0.0008(8) 0.0152(7) 0.0038(8)
C12 0.0399(10) 0.0450(10) 0.0445(11) -0.0050(8) 0.0162(8) 0.0036(8)
C13 0.0348(9) 0.0430(10) 0.0373(9) 0.0025(7) 0.0066(7) 0.0016(8)
C14 0.0388(10) 0.0463(10) 0.0411(10) 0.0035(8) 0.0103(8) -0.0005(8)
C15 0.0445(11) 0.0526(12) 0.0456(11) -0.0053(9) 0.0068(8) 0.0059(9)
C16 0.0615(14) 0.0521(12) 0.0537(13) -0.0097(10) -0.0016(11) 0.0002(11)
C17 0.0527(13) 0.0570(13) 0.0628(14) -0.0008(11) -0.0003(11) -0.0123(10)
C18 0.0416(11) 0.0624(13) 0.0578(13) 0.0029(11) 0.0117(9) -0.0094(10)
C19 0.0382(10) 0.0432(10) 0.0345(9) 0.0002(7) 0.0118(7) -0.0011(8)
C20 0.0593(13) 0.0664(14) 0.0409(11) 0.0085(10) 0.0156(9) 0.0067(11)
C21 0.0726(18) 0.118(3) 0.0529(14) 0.0087(15) 0.0274(13) -0.0085(17)
C22 0.084(2) 0.151(4) 0.109(3) -0.048(3) 0.052(2) -0.012(2)

loop_
_atom_type_symbol
_atom_type_description
_atom_type_scat_dispersion_real
_atom_type_scat_dispersion_imag
_atom_type_scat_source
C C 0.0033 0.0016 'International Tables Vol C Tables 4.2.6.8 and 6.1.1.4'
H H 0.0000 0.0000 'International Tables Vol C Tables 4.2.6.8 and 6.1.1.4'
N N 0.0061 0.0033 'International Tables Vol C Tables 4.2.6.8 and 6.1.1.4'
O O 0.0106 0.0060 'International Tables Vol C Tables 4.2.6.8 and 6.1.1.4'

loop_
_geom_angle_atom_site_label_1
_geom_angle_atom_site_label_2
_geom_angle_atom_site_label_3
_geom_angle
C7 N1 C4 110.86(16)
C7 N1 C20 123.94(18)
C4 N1 C20 125.18(17)
C11 N2 C10 121.96(16)
C11 N2 C13 106.27(14)
C10 N2 C13 131.63(15)
C11 N3 C14 105.05(15)
C10 N4 H4NA 120.0
C10 N4 H4NB 120.0
H4NA N4 H4NB 120.0
C2 C1 C6 120.7(2)
C2 C1 H1 119.7
C6 C1 H1 119.7
C1 C2 C3 121.6(2)
C1 C2 H2 119.2
C3 C2 H2 119.2
C2 C3 C4 117.5(2)
C2 C3 H3 121.3
C4 C3 H3 121.3
C3 C4 C5 121.7(2)
C3 C4 N1 128.5(2)
C5 C4 N1 109.81(17)
C6 C5 C4 120.17(19)
C6 C5 C8 130.95(19)
C4 C5 C8 108.80(16)
C5 C6 C1 118.4(2)
C5 C6 H6 120.8
C1 C6 H6 120.8
O1 C7 N1 126.09(18)
O1 C7 C8 125.88(17)
N1 C7 C8 108.02(16)
C5 C8 C9 116.31(15)
C5 C8 C7 101.75(15)
C9 C8 C7 112.91(14)
C5 C8 C12 109.69(14)
C9 C8 C12 108.32(15)
C7 C8 C12 107.44(14)
C10 C9 C19 118.17(15)
C10 C9 C8 121.58(15)
C19 C9 C8 120.18(16)
N4 C10 C9 125.33(17)
N4 C10 N2 115.82(17)
C9 C10 N2 118.85(15)
N3 C11 N2 113.45(17)
N3 C11 C12 127.78(16)
N2 C11 C12 118.77(16)
C11 C12 C8 110.87(15)
C11 C12 H12A 109.5
C8 C12 H12A 109.5
C11 C12 H12B 109.5
C8 C12 H12B 109.5
H12A C12 H12B 108.1
C15 C13 C14 121.56(18)
C15 C13 N2 134.31(17)
C14 C13 N2 104.03(16)
C18 C14 N3 128.17(18)
C18 C14 C13 120.59(19)
N3 C14 C13 111.18(17)
C13 C15 C16 116.86(19)
C13 C15 H15 121.6
C16 C15 H15 121.6
C15 C16 C17 121.8(2)
C15 C16 H16 119.1
C17 C16 H16 119.1
C18 C17 C16 121.1(2)
C18 C17 H17 119.4
C16 C17 H17 119.4
C17 C18 C14 118.0(2)
C17 C18 H18 121.0
C14 C18 H18 121.0
N5 C19 C9 178.0(2)
N1 C20 C21 112.8(2)
N1 C20 H20A 109.0
C21 C20 H20A 109.0
N1 C20 H20B 109.0
C21 C20 H20B 109.0
H20A C20 H20B 107.8
C22 C21 C20 117.1(2)
C22 C21 H21A 108.0
C20 C21 H21A 108.0
C22 C21 H21B 108.0
C20 C21 H21B 108.0
H21A C21 H21B 107.3
C21 C22 H22A 109.5
C21 C22 H22B 109.5
H22A C22 H22B 109.5
C21 C22 H22C 109.5
H22A C22 H22C 109.5
H22B C22 H22C 109.5

loop_
_geom_bond_atom_site_label_1
_geom_bond_atom_site_label_2
_geom_bond_distance
O1 C7 1.213(2)
N1 C7 1.366(2)
N1 C4 1.408(3)
N1 C20 1.458(3)
N2 C11 1.391(2)
N2 C10 1.396(2)
N2 C13 1.409(2)
N3 C11 1.297(2)
N3 C14 1.397(3)
N4 C10 1.346(2)
N4 H4NA 0.8600
N4 H4NB 0.8600
N5 C19 1.147(2)
C1 C2 1.372(4)
C1 C6 1.398(3)
C1 H1 0.9300
C2 C3 1.385(4)
C2 H2 0.9300
C3 C4 1.384(3)
C3 H3 0.9300
C4 C5 1.391(3)
C5 C6 1.380(3)
C5 C8 1.507(3)
C6 H6 0.9300
C7 C8 1.544(3)
C8 C9 1.517(2)
C8 C12 1.549(3)
C9 C10 1.366(3)
C9 C19 1.416(2)
C11 C12 1.482(3)
C12 H12A 0.9700
C12 H12B 0.9700
C13 C15 1.381(3)
C13 C14 1.401(3)
C14 C18 1.387(3)
C15 C16 1.386(3)
C15 H15 0.9300
C16 C17 1.389(3)
C16 H16 0.9300
C17 C18 1.371(3)
C17 H17 0.9300
C18 H18 0.9300
C20 C21 1.538(3)
C20 H20A 0.9700
C20 H20B 0.9700
C21 C22 1.447(5)
C21 H21A 0.9700
C21 H21B 0.9700
C22 H22A 0.9600
C22 H22B 0.9600
C22 H22C 0.9600

loop_
_geom_torsion_atom_site_label_1
_geom_torsion_atom_site_label_2
_geom_torsion_atom_site_label_3
_geom_torsion_atom_site_label_4
_geom_torsion
C6 C1 C2 C3 0.7(3)
C1 C2 C3 C4 -0.5(3)
C2 C3 C4 C5 -0.3(3)
C2 C3 C4 N1 -179.25(19)
C7 N1 C4 C3 175.83(18)
C20 N1 C4 C3 -2.8(3)
C7 N1 C4 C5 -3.2(2)
C20 N1 C4 C5 178.08(17)
C3 C4 C5 C6 0.8(3)
N1 C4 C5 C6 179.97(17)
C3 C4 C5 C8 178.08(17)
N1 C4 C5 C8 -2.8(2)
C4 C5 C6 C1 -0.6(3)
C8 C5 C6 C1 -177.16(18)
C2 C1 C6 C5 -0.2(3)
C4 N1 C7 O1 -173.98(18)
C20 N1 C7 O1 4.7(3)
C4 N1 C7 C8 7.7(2)
C20 N1 C7 C8 -173.63(16)
C6 C5 C8 C9 -53.2(3)
C4 C5 C8 C9 129.93(17)
C6 C5 C8 C7 -176.33(19)
C4 C5 C8 C7 6.81(18)
C6 C5 C8 C12 70.1(2)
C4 C5 C8 C12 -106.74(17)
O1 C7 C8 C5 172.95(18)
N1 C7 C8 C5 -8.70(18)
O1 C7 C8 C9 47.5(2)
N1 C7 C8 C9 -134.12(16)
O1 C7 C8 C12 -71.8(2)
N1 C7 C8 C12 106.51(16)
C5 C8 C9 C10 158.81(18)
C7 C8 C9 C10 -84.1(2)
C12 C8 C9 C10 34.8(2)
C5 C8 C9 C19 -24.3(2)
C7 C8 C9 C19 92.8(2)
C12 C8 C9 C19 -148.31(17)
C19 C9 C10 N4 0.4(3)
C8 C9 C10 N4 177.40(19)
C19 C9 C10 N2 -179.39(17)
C8 C9 C10 N2 -2.4(3)
C11 N2 C10 N4 164.15(18)
C13 N2 C10 N4 -20.9(3)
C11 N2 C10 C9 -16.0(3)
C13 N2 C10 C9 158.97(19)
C14 N3 C11 N2 -1.6(2)
C14 N3 C11 C12 178.85(19)
C10 N2 C11 N3 177.81(17)
C13 N2 C11 N3 1.7(2)
C10 N2 C11 C12 -2.6(3)
C13 N2 C11 C12 -178.72(16)
N3 C11 C12 C8 -144.31(19)
N2 C11 C12 C8 36.2(2)
C5 C8 C12 C11 -177.03(15)
C9 C8 C12 C11 -49.1(2)
C7 C8 C12 C11 73.14(19)
C11 N2 C13 C15 175.4(2)
C10 N2 C13 C15 -0.2(4)
C11 N2 C13 C14 -0.98(19)
C10 N2 C13 C14 -176.54(19)
C11 N3 C14 C18 -176.4(2)
C11 N3 C14 C13 1.0(2)
C15 C13 C14 C18 0.6(3)
N2 C13 C14 C18 177.60(18)
C15 C13 C14 N3 -176.91(18)
N2 C13 C14 N3 0.0(2)
C14 C13 C15 C16 0.2(3)
N2 C13 C15 C16 -175.7(2)
C13 C15 C16 C17 -0.6(3)
C15 C16 C17 C18 0.2(4)
C16 C17 C18 C14 0.6(4)
N3 C14 C18 C17 176.1(2)
C13 C14 C18 C17 -1.0(3)
C10 C9 C19 N5 17(7)
C8 C9 C19 N5 -160(6)
C7 N1 C20 C21 109.4(2)
C4 N1 C20 C21 -72.1(3)
N1 C20 C21 C22 -53.8(4)
